data_1547465
loop_
_publ_author_name
'Etayo, Pablo'
'Escudero, Eduardo Carmelo'
'Pericas, Miquel A.'

_publ_section_title
;
 5,5&#x2019;-Bistriazoles as axially chiral, multidentate ligands:
 Synthesis, configurational stability and catalytic application of their
 scandium(III) complexes
;
_journal_name_full 'Catal. Sci. Technol.'
_journal_paper_doi 10.1039/C7CY01518F
_journal_year 2017
_chemical_formula_sum 'C96 H82 N6 O5'
_chemical_formula_weight 1399.67
_chemical_name_systematic
;
 ?
;
_space_group_IT_number 2
_space_group_name_Hall '-P 1'
_symmetry_cell_setting triclinic
_symmetry_space_group_name_Hall '-P 1'
_symmetry_space_group_name_H-M 'P -1'
_atom_sites_solution_hydrogens geom
_audit_creation_method SHELXL-2014
_audit_update_record
;
2016-12-20 deposited with the CCDC.
2017-09-25 downloaded from the CCDC.
;
_cell_angle_alpha 70.396(2)
_cell_angle_beta 80.7940(10)
_cell_angle_gamma 74.7630(10)
_cell_formula_units_Z 2
_cell_length_a 11.9737(2)
_cell_length_b 15.3840(3)
_cell_length_c 21.9422(4)
_cell_measurement_reflns_used 27255
_cell_measurement_temperature 90(2)
_cell_measurement_theta_max 30.3730
_cell_measurement_theta_min 2.0400
_cell_volume 3662.21(12)
_computing_cell_refinement 'CrystalClear-SM Expert 2.1 b29 (Rigaku, 2013)'
_computing_data_collection 'CrystalClear-SM Expert 2.1 b29 (Rigaku, 2013)'
_computing_data_reduction 'CrystalClear-SM Expert 2.1 b29 (Rigaku, 2013)'
_computing_molecular_graphics 'SHELXL-2014 (Sheldrick, 2014)'
_computing_publication_material 'SHELXL-2014 (Sheldrick, 2014)'
_computing_structure_refinement 'SHELXL-2014 (Sheldrick, 2014)'
_computing_structure_solution Sir2011
_diffrn_ambient_temperature 90(2)
_diffrn_detector_area_resol_mean 5.8140
_diffrn_detector_type 'PILATUS 200K'
_diffrn_measured_fraction_theta_full 0.997
_diffrn_measured_fraction_theta_max 0.895
_diffrn_measurement_device_type '1/4chi goniometer'
_diffrn_measurement_method
;
 Fullsphere data collection, phi and omega scans
;
_diffrn_measurement_specimen_support 'magnetic support with MicroMount'
_diffrn_radiation_monochromator 'Confocal Max Flux optic'
_diffrn_radiation_type MoK\a
_diffrn_radiation_wavelength 0.7107
_diffrn_reflns_av_R_equivalents 0.0358
_diffrn_reflns_av_unetI/netI 0.0418
_diffrn_reflns_Laue_measured_fraction_full 0.997
_diffrn_reflns_Laue_measured_fraction_max 0.895
_diffrn_reflns_limit_h_max 15
_diffrn_reflns_limit_h_min -15
_diffrn_reflns_limit_k_max 21
_diffrn_reflns_limit_k_min -21
_diffrn_reflns_limit_l_max 31
_diffrn_reflns_limit_l_min -30
_diffrn_reflns_number 67913
_diffrn_reflns_point_group_measured_fraction_full 0.997
_diffrn_reflns_point_group_measured_fraction_max 0.895
_diffrn_reflns_theta_full 25.242
_diffrn_reflns_theta_max 30.557
_diffrn_reflns_theta_min 1.970
_diffrn_source 'Microfocus rotating anode X-ray tube'
_diffrn_source_current 24
_diffrn_source_power 50
_diffrn_source_size '0.2 mm x 0.2 mm fine focus'
_diffrn_source_type 'Rigaku MicroMax-007HF'
_exptl_absorpt_coefficient_mu 0.078
_exptl_absorpt_correction_T_max 0.984
_exptl_absorpt_correction_T_min 0.757
_exptl_absorpt_correction_type multi-scan
_exptl_absorpt_process_details
; 
 CrystalClear-SM Expert 2.1 b29 (Rigaku, 2013)
;
_exptl_crystal_colour colourless
_exptl_crystal_density_diffrn 1.269
_exptl_crystal_description block
_exptl_crystal_F_000 1480
_exptl_crystal_size_max 0.20
_exptl_crystal_size_mid 0.20
_exptl_crystal_size_min 0.20
_refine_diff_density_max 0.367
_refine_diff_density_min -0.270
_refine_diff_density_rms 0.051
_refine_ls_extinction_method none
_refine_ls_goodness_of_fit_ref 1.026
_refine_ls_hydrogen_treatment constr
_refine_ls_matrix_type full
_refine_ls_number_parameters 1051
_refine_ls_number_reflns 20091
_refine_ls_number_restraints 123
_refine_ls_restrained_S_all 1.024
_refine_ls_R_factor_all 0.0640
_refine_ls_R_factor_gt 0.0465
_refine_ls_shift/su_max 0.001
_refine_ls_shift/su_mean 0.000
_refine_ls_structure_factor_coef Fsqd
_refine_ls_weighting_details 'w=1/[\s^2^(Fo^2^)+(0.0697P)^2^+0.8296P] where P=(Fo^2^+2Fc^2^)/3'
_refine_ls_weighting_scheme calc
_refine_ls_wR_factor_gt 0.1206
_refine_ls_wR_factor_ref 0.1301
_reflns_Friedel_coverage 0.000
_reflns_number_gt 15576
_reflns_number_total 20091
_reflns_threshold_expression 'I > 2\s(I)'
_cod_data_source_file c7cy01518f2.cif
_cod_data_source_block PEMP428-4a_a
_cod_depositor_comments
;
The following automatic conversions were performed:

'_symmetry_cell_setting' value 'Triclinic' changed to 'triclinic'
according to
/home/data/users/saulius/crontab/automatic-downloads/rss-feeds/RSC/lib/dictionaries/cif_core.dic
dictionary named 'cif_core.dic' version 2.4.2 from 2011-04-26.

'_exptl_absorpt_correction_type' value 'Multi-scan' changed to
'multi-scan' according to
/home/data/users/saulius/crontab/automatic-downloads/rss-feeds/RSC/lib/dictionaries/cif_core.dic
dictionary named 'cif_core.dic' version 2.4.2 from 2011-04-26.

Automatic conversion script
Id: cif_fix_values 4973 2017-02-22 13:04:09Z antanas 
;
_cod_original_sg_symbol_H-M P-1
_cod_database_code 1547465
_shelx_space_group_comment
;
The symmetry employed for this shelxl refinement is uniquely defined
by the following loop, which should always be used as a source of
symmetry information in preference to the above space-group names.
They are only intended as comments.
;
_shelx_estimated_absorpt_t_min 0.984
_shelx_estimated_absorpt_t_max 0.984
_shelxl_version_number 2014-3

loop_
_space_group_symop_operation_xyz
'x, y, z'
'-x, -y, -z'

loop_
_atom_site_label
_atom_site_type_symbol
_atom_site_fract_x
_atom_site_fract_y
_atom_site_fract_z
_atom_site_U_iso_or_equiv
_atom_site_adp_type
_atom_site_occupancy
_atom_site_site_symmetry_order
_atom_site_calc_flag
_atom_site_refinement_flags_posn
_atom_site_refinement_flags_adp
_atom_site_refinement_flags_occupancy
_atom_site_disorder_assembly
_atom_site_disorder_group
N1A N 0.05977(8) 1.01007(7) 0.29797(5) 0.01464(19) Uani 1 1 d . . . . .
N2A N 0.36505(8) 0.70193(7) 0.22894(5) 0.01477(19) Uani 1 1 d . . . . .
N3A N -0.10230(8) 0.72072(7) 0.39912(5) 0.01463(19) Uani 1 1 d . . . . .
O1A O 0.20899(7) 0.90284(6) 0.35525(4) 0.01758(17) Uani 1 1 d . . . . .
C1A C 0.10371(9) 0.85639(8) 0.28633(5) 0.0121(2) Uani 1 1 d . . . . .
C2A C 0.13407(9) 0.92308(8) 0.31810(5) 0.0132(2) Uani 1 1 d . . . . .
C3A C -0.00597(9) 1.01504(8) 0.24851(5) 0.0135(2) Uani 1 1 d . . . . .
C4A C -0.08312(10) 1.09224(8) 0.21218(6) 0.0170(2) Uani 1 1 d . . . . .
H4A H -0.0999 1.1506 0.2195 0.020 Uiso 1 1 calc R U . . .
C5A C -0.13470(10) 1.07908(8) 0.16407(6) 0.0179(2) Uani 1 1 d . . . . .
H5A H -0.1866 1.1297 0.1389 0.021 Uiso 1 1 calc R U . . .
C6A C -0.10989(10) 0.99193(8) 0.15314(6) 0.0167(2) Uani 1 1 d . . . . .
H6A H -0.1448 0.9848 0.1207 0.020 Uiso 1 1 calc R U . . .
C7A C -0.03266(10) 0.91477(8) 0.19076(5) 0.0144(2) Uani 1 1 d . . . . .
H7A H -0.0161 0.8562 0.1837 0.017 Uiso 1 1 calc R U . . .
C8A C 0.01863(9) 0.92679(8) 0.23859(5) 0.0129(2) Uani 1 1 d . . . . .
C9A C 0.06871(10) 1.08957(8) 0.31778(6) 0.0169(2) Uani 1 1 d . . . . .
H9AA H 0.0780 1.0680 0.3640 0.020 Uiso 1 1 calc R U . . .
H9AB H -0.0027 1.1380 0.3099 0.020 Uiso 1 1 calc R U . . .
C10A C 0.16992(10) 1.13203(8) 0.28143(6) 0.0163(2) Uani 1 1 d . . . . .
C11A C 0.16784(11) 1.18400(9) 0.21593(6) 0.0212(3) Uani 1 1 d . . . . .
H11A H 0.1028 1.1935 0.1943 0.025 Uiso 1 1 calc R U . . .
C12A C 0.26112(12) 1.22166(9) 0.18260(7) 0.0262(3) Uani 1 1 d . . . . .
H12A H 0.2585 1.2565 0.1389 0.031 Uiso 1 1 calc R U . . .
C13A C 0.35865(12) 1.20738(10) 0.21458(7) 0.0267(3) Uani 1 1 d . . . . .
H13A H 0.4213 1.2330 0.1924 0.032 Uiso 1 1 calc R U . . .
C14A C 0.36248(11) 1.15484(9) 0.27955(7) 0.0251(3) Uani 1 1 d . . . . .
H14A H 0.4281 1.1447 0.3009 0.030 Uiso 1 1 calc R U . . .
C15A C 0.26854(11) 1.11737(9) 0.31281(6) 0.0202(2) Uani 1 1 d . . . . .
H15A H 0.2715 1.0821 0.3565 0.024 Uiso 1 1 calc R U . . .
C16A C 0.21230(9) 0.80980(8) 0.25411(5) 0.0131(2) Uani 1 1 d . . . . .
C17A C 0.26231(10) 0.71525(8) 0.26701(5) 0.0146(2) Uani 1 1 d . . . . .
H17A H 0.2314 0.6668 0.2972 0.018 Uiso 1 1 calc R U . . .
C18A C 0.38312(10) 0.78936(8) 0.19077(5) 0.0144(2) Uani 1 1 d . . . . .
C19A C 0.47472(10) 0.81294(9) 0.14495(6) 0.0179(2) Uani 1 1 d . . . . .
H19A H 0.5359 0.7665 0.1356 0.022 Uiso 1 1 calc R U . . .
C20A C 0.47065(10) 0.90816(9) 0.11416(6) 0.0205(3) Uani 1 1 d . . . . .
H20A H 0.5305 0.9260 0.0836 0.025 Uiso 1 1 calc R U . . .
C21A C 0.37840(10) 0.97852(9) 0.12799(6) 0.0192(2) Uani 1 1 d . . . . .
H21A H 0.3785 1.0419 0.1066 0.023 Uiso 1 1 calc R U . . .
C22A C 0.28740(10) 0.95525(8) 0.17293(6) 0.0161(2) Uani 1 1 d . . . . .
H22A H 0.2265 1.0023 0.1817 0.019 Uiso 1 1 calc R U . . .
C23A C 0.28863(9) 0.85910(8) 0.20513(5) 0.0134(2) Uani 1 1 d . . . . .
C24A C 0.44532(10) 0.61073(8) 0.23290(6) 0.0179(2) Uani 1 1 d . . . . .
H24A H 0.4401 0.5691 0.2771 0.021 Uiso 1 1 calc R U . . .
H24B H 0.5239 0.6203 0.2227 0.021 Uiso 1 1 calc R U . . .
C25A C 0.42247(10) 0.56271(8) 0.18787(6) 0.0156(2) Uani 1 1 d . . . . .
C26A C 0.48819(10) 0.56777(9) 0.12921(6) 0.0194(2) Uani 1 1 d . . . . .
H26A H 0.5460 0.6019 0.1170 0.023 Uiso 1 1 calc R U . . .
C27A C 0.46785(12) 0.52187(10) 0.08849(7) 0.0260(3) Uani 1 1 d . . . . .
H27A H 0.5125 0.5250 0.0493 0.031 Uiso 1 1 calc R U . . .
C28A C 0.38139(12) 0.47162(10) 0.10617(7) 0.0292(3) Uani 1 1 d . . . . .
H28A H 0.3680 0.4410 0.0789 0.035 Uiso 1 1 calc R U . . .
C29A C 0.31469(12) 0.46686(10) 0.16440(8) 0.0295(3) Uani 1 1 d . . . . .
H29A H 0.2561 0.4335 0.1761 0.035 Uiso 1 1 calc R U . . .
C30A C 0.33534(11) 0.51191(9) 0.20525(7) 0.0229(3) Uani 1 1 d . . . . .
H30A H 0.2908 0.5082 0.2445 0.027 Uiso 1 1 calc R U . . .
C31A C 0.04237(9) 0.78854(8) 0.33958(5) 0.0124(2) Uani 1 1 d . . . . .
C32A C -0.07206(10) 0.78591(8) 0.34257(5) 0.0142(2) Uani 1 1 d . . . . .
H32A H -0.1223 0.8232 0.3107 0.017 Uiso 1 1 calc R U . . .
C33A C -0.00613(9) 0.67934(8) 0.43447(5) 0.0135(2) Uani 1 1 d . . . . .
C34A C 0.00488(10) 0.61171(8) 0.49562(6) 0.0167(2) Uani 1 1 d . . . . .
H34A H -0.0570 0.5853 0.5182 0.020 Uiso 1 1 calc R U . . .
C35A C 0.11118(10) 0.58554(8) 0.52139(6) 0.0182(2) Uani 1 1 d . . . . .
H35A H 0.1210 0.5411 0.5622 0.022 Uiso 1 1 calc R U . . .
C36A C 0.20469(10) 0.62501(8) 0.48687(6) 0.0175(2) Uani 1 1 d . . . . .
H36A H 0.2754 0.6058 0.5052 0.021 Uiso 1 1 calc R U . . .
C37A C 0.19391(10) 0.69164(8) 0.42624(6) 0.0155(2) Uani 1 1 d . . . . .
H37A H 0.2567 0.7170 0.4039 0.019 Uiso 1 1 calc R U . . .
C38A C 0.08667(9) 0.72064(8) 0.39874(5) 0.0130(2) Uani 1 1 d . . . . .
C39A C -0.21502(10) 0.69523(9) 0.41560(6) 0.0178(2) Uani 1 1 d . . . . .
H39A H -0.2055 0.6311 0.4146 0.021 Uiso 1 1 calc R U . . .
H39B H -0.2671 0.7370 0.3828 0.021 Uiso 1 1 calc R U . . .
C40A C -0.26999(9) 0.70126(9) 0.48129(6) 0.0168(2) Uani 1 1 d . . . . .
C41A C -0.27709(11) 0.78091(9) 0.49918(6) 0.0224(3) Uani 1 1 d . . . . .
H41A H -0.2475 0.8311 0.4705 0.027 Uiso 1 1 calc R U . . .
C42A C -0.32793(12) 0.78633(11) 0.55956(7) 0.0301(3) Uani 1 1 d . . . . .
H42A H -0.3322 0.8400 0.5711 0.036 Uiso 1 1 calc R U . . .
C43A C -0.37229(12) 0.71223(13) 0.60258(7) 0.0344(4) Uani 1 1 d . . . . .
H43A H -0.4058 0.7158 0.6432 0.041 Uiso 1 1 calc R U . . .
C44A C -0.36670(12) 0.63284(12) 0.58515(7) 0.0321(3) Uani 1 1 d . . . . .
H44A H -0.3970 0.5831 0.6139 0.039 Uiso 1 1 calc R U . . .
C45A C -0.31576(11) 0.62714(10) 0.52459(6) 0.0242(3) Uani 1 1 d . . . . .
H45A H -0.3123 0.5736 0.5130 0.029 Uiso 1 1 calc R U . . .
N1B N 0.88996(9) 0.49136(7) 0.19080(5) 0.0165(2) Uani 1 1 d . . . . .
N2B N 1.08665(8) 0.76079(7) 0.10093(5) 0.01341(19) Uani 1 1 d . . . . .
N3B N 0.61858(8) 0.79848(7) 0.27251(5) 0.01390(19) Uani 1 1 d . . . . .
O1B O 0.74351(7) 0.61189(6) 0.13950(4) 0.01766(17) Uani 1 1 d . . . . .
C1B C 0.86604(9) 0.63814(8) 0.21002(5) 0.0121(2) Uani 1 1 d . . . . .
C2B C 0.82259(10) 0.58153(8) 0.17515(5) 0.0143(2) Uani 1 1 d . . . . .
C3B C 0.96349(10) 0.47589(8) 0.23931(6) 0.0164(2) Uani 1 1 d . . . . .
C4B C 1.03783(11) 0.39249(9) 0.27077(6) 0.0228(3) Uani 1 1 d . . . . .
H4B H 1.0464 0.3372 0.2603 0.027 Uiso 1 1 calc R U . . .
C5B C 1.09927(11) 0.39485(9) 0.31882(6) 0.0255(3) Uani 1 1 d . . . . .
H5B H 1.1499 0.3400 0.3408 0.031 Uiso 1 1 calc R U . . .
C6B C 1.08647(10) 0.47728(9) 0.33453(6) 0.0218(3) Uani 1 1 d . . . . .
H6B H 1.1288 0.4771 0.3666 0.026 Uiso 1 1 calc R U . . .
C7B C 1.01044(10) 0.56071(9) 0.30245(6) 0.0171(2) Uani 1 1 d . . . . .
H7B H 1.0010 0.6159 0.3132 0.021 Uiso 1 1 calc R U . . .
C8B C 0.94962(9) 0.55938(8) 0.25444(5) 0.0138(2) Uani 1 1 d . . . . .
C9B C 0.88268(11) 0.42169(9) 0.16132(6) 0.0202(2) Uani 1 1 d . . . . .
H9BA H 0.8099 0.4421 0.1411 0.024 Uiso 1 1 calc R U . . .
H9BB H 0.8816 0.3620 0.1952 0.024 Uiso 1 1 calc R U . . .
C10B C 0.98147(10) 0.40536(8) 0.11077(6) 0.0159(2) Uani 1 1 d . . . . .
C11B C 0.99364(10) 0.32854(8) 0.08844(6) 0.0181(2) Uani 1 1 d . . . . .
H11B H 0.9438 0.2875 0.1060 0.022 Uiso 1 1 calc R U . . .
C12B C 1.07924(11) 0.31234(9) 0.04031(6) 0.0215(3) Uani 1 1 d . . . . .
H12B H 1.0866 0.2607 0.0258 0.026 Uiso 1 1 calc R U . . .
C13B C 1.15388(11) 0.37338(9) 0.01383(6) 0.0221(3) Uani 1 1 d . . . . .
H13B H 1.2116 0.3627 -0.0184 0.027 Uiso 1 1 calc R U . . .
C14B C 1.14180(11) 0.45025(9) 0.03571(6) 0.0199(2) Uani 1 1 d . . . . .
H14B H 1.1914 0.4915 0.0178 0.024 Uiso 1 1 calc R U . . .
C15B C 1.05627(10) 0.46641(8) 0.08414(6) 0.0179(2) Uani 1 1 d . . . . .
H15B H 1.0491 0.5180 0.0987 0.022 Uiso 1 1 calc R U . . .
C16B C 0.93363(9) 0.70267(8) 0.15788(5) 0.0120(2) Uani 1 1 d . . . . .
C17B C 1.05123(9) 0.69469(8) 0.15506(5) 0.0131(2) Uani 1 1 d . . . . .
H17B H 1.1001 0.6505 0.1857 0.016 Uiso 1 1 calc R U . . .
C18B C 0.99135(9) 0.81325(8) 0.06659(5) 0.0126(2) Uani 1 1 d . . . . .
C19B C 0.98536(10) 0.88716(8) 0.00829(6) 0.0154(2) Uani 1 1 d . . . . .
H19B H 1.0512 0.9084 -0.0133 0.018 Uiso 1 1 calc R U . . .
C20B C 0.87766(10) 0.92766(8) -0.01608(6) 0.0171(2) Uani 1 1 d . . . . .
H20B H 0.8706 0.9771 -0.0549 0.021 Uiso 1 1 calc R U . . .
C21B C 0.77877(10) 0.89517(8) 0.01698(6) 0.0173(2) Uani 1 1 d . . . . .
H21B H 0.7072 0.9241 -0.0002 0.021 Uiso 1 1 calc R U . . .
C22B C 0.78501(10) 0.82121(8) 0.07450(6) 0.0149(2) Uani 1 1 d . . . . .
H22B H 0.7187 0.8002 0.0955 0.018 Uiso 1 1 calc R U . . .
C23B C 0.89315(9) 0.77835(8) 0.10072(5) 0.0123(2) Uani 1 1 d . . . . .
C24B C 1.20303(9) 0.77827(9) 0.08530(6) 0.0156(2) Uani 1 1 d . . . . .
H24C H 1.2498 0.7389 0.1211 0.019 Uiso 1 1 calc R U . . .
H24D H 1.1986 0.8438 0.0812 0.019 Uiso 1 1 calc R U . . .
C25B C 1.26323(10) 0.75896(8) 0.02384(6) 0.0156(2) Uani 1 1 d . . . . .
C26B C 1.23483(10) 0.69554(8) -0.00035(6) 0.0177(2) Uani 1 1 d . . . . .
H26B H 1.1737 0.6667 0.0201 0.021 Uiso 1 1 calc R U . . .
C27B C 1.29697(11) 0.67498(9) -0.05474(6) 0.0213(3) Uani 1 1 d . . . . .
H27B H 1.2777 0.6321 -0.0704 0.026 Uiso 1 1 calc R U . . .
C28B C 1.38745(11) 0.71793(10) -0.08585(7) 0.0255(3) Uani 1 1 d . . . . .
H28B H 1.4295 0.7034 -0.1220 0.031 Uiso 1 1 calc R U . . .
C29B C 1.41501(12) 0.78268(11) -0.06286(7) 0.0312(3) Uani 1 1 d . . . . .
H29B H 1.4750 0.8124 -0.0840 0.037 Uiso 1 1 calc R U . . .
C30B C 1.35334(11) 0.80320(10) -0.00844(7) 0.0249(3) Uani 1 1 d . . . . .
H30B H 1.3721 0.8468 0.0067 0.030 Uiso 1 1 calc R U . . .
C31B C 0.76398(9) 0.68740(8) 0.24526(5) 0.0121(2) Uani 1 1 d . . . . .
C32B C 0.71830(9) 0.78272(8) 0.23264(5) 0.0136(2) Uani 1 1 d . . . . .
H32B H 0.7500 0.8300 0.2017 0.016 Uiso 1 1 calc R U . . .
C33B C 0.59814(9) 0.71206(8) 0.31151(5) 0.0137(2) Uani 1 1 d . . . . .
C34B C 0.50892(10) 0.69102(9) 0.35963(6) 0.0174(2) Uani 1 1 d . . . . .
H34B H 0.4504 0.7387 0.3695 0.021 Uiso 1 1 calc R U . . .
C35B C 0.51100(10) 0.59652(9) 0.39200(6) 0.0197(2) Uani 1 1 d . . . . .
H35B H 0.4525 0.5805 0.4242 0.024 Uiso 1 1 calc R U . . .
C36B C 0.59950(10) 0.52411(9) 0.37741(6) 0.0181(2) Uani 1 1 d . . . . .
H36B H 0.5985 0.4612 0.4000 0.022 Uiso 1 1 calc R U . . .
C37B C 0.68806(10) 0.54501(8) 0.32996(5) 0.0153(2) Uani 1 1 d . . . . .
H37B H 0.7464 0.4967 0.3207 0.018 Uiso 1 1 calc R U . . .
C38B C 0.68848(9) 0.64033(8) 0.29602(5) 0.0132(2) Uani 1 1 d . . . . .
C39B C 0.54352(10) 0.89148(8) 0.26982(6) 0.0171(2) Uani 1 1 d . . . . .
H39C H 0.4635 0.8854 0.2791 0.021 Uiso 1 1 calc R U . . .
H39D H 0.5510 0.9341 0.2261 0.021 Uiso 1 1 calc R U . . .
C40B C 0.57052(10) 0.93491(8) 0.31670(6) 0.0155(2) Uani 1 1 d . . . . .
C41B C 0.66345(11) 0.97935(9) 0.30212(6) 0.0211(3) Uani 1 1 d . . . . .
H41B H 0.7107 0.9803 0.2640 0.025 Uiso 1 1 calc R U . . .
C42B C 0.68612(12) 1.02212(10) 0.34393(7) 0.0267(3) Uani 1 1 d . . . . .
H42B H 0.7487 1.0510 0.3340 0.032 Uiso 1 1 calc R U . . .
C43B C 0.61530(12) 1.02168(10) 0.40054(7) 0.0260(3) Uani 1 1 d . . . . .
H43B H 0.6297 1.0510 0.4284 0.031 Uiso 1 1 calc R U . . .
C44B C 0.52316(12) 0.97751(9) 0.41554(6) 0.0238(3) Uani 1 1 d . . . . .
H44B H 0.4760 0.9767 0.4537 0.029 Uiso 1 1 calc R U . . .
C45B C 0.50083(11) 0.93438(9) 0.37375(6) 0.0190(2) Uani 1 1 d . . . . .
H45B H 0.4387 0.9049 0.3841 0.023 Uiso 1 1 calc R U . . .
O1S O 0.6603(16) 0.2815(14) 0.3701(9) 0.0275(19) Uani 0.5 1 d . U P A 1
O2S O 0.8086(6) 0.2541(4) 0.2985(2) 0.0167(13) Uani 0.5 1 d . U P A 1
C1S C 0.6277(4) 0.3534(3) 0.2587(3) 0.0405(11) Uani 0.5 1 d . U P A 1
H1SA H 0.6423 0.3319 0.2213 0.061 Uiso 0.5 1 calc R U P A 1
H1SB H 0.6415 0.4159 0.2467 0.061 Uiso 0.5 1 calc R U P A 1
H1SC H 0.5485 0.3546 0.2758 0.061 Uiso 0.5 1 calc R U P A 1
C2S C 0.7095(11) 0.2855(11) 0.3109(7) 0.024(2) Uani 0.5 1 d . U P A 1
C3S C 0.7366(12) 0.2281(11) 0.4223(6) 0.0251(17) Uani 0.5 1 d . U P A 1
H3SA H 0.7914 0.2638 0.4236 0.030 Uiso 0.5 1 calc R U P A 1
H3SB H 0.7794 0.1682 0.4164 0.030 Uiso 0.5 1 calc R U P A 1
C4S C 0.6579(13) 0.2127(12) 0.4826(6) 0.037(3) Uani 0.5 1 d . U P A 1
H4SA H 0.7022 0.1739 0.5189 0.056 Uiso 0.5 1 calc R U P A 1
H4SB H 0.6006 0.1816 0.4789 0.056 Uiso 0.5 1 calc R U P A 1
H4SC H 0.6200 0.2726 0.4890 0.056 Uiso 0.5 1 calc R U P A 1
O1S' O 0.6488(17) 0.2752(15) 0.3650(9) 0.0273(19) Uani 0.5 1 d . U P B 2
O2S' O 0.8113(8) 0.2547(6) 0.2989(4) 0.045(2) Uani 0.5 1 d . U P B 2
C1S' C 0.6237(5) 0.3131(4) 0.2552(2) 0.0391(11) Uani 0.5 1 d . U P B 2
H1SD H 0.6656 0.3262 0.2132 0.059 Uiso 0.5 1 calc R U P B 2
H1SE H 0.5674 0.3691 0.2583 0.059 Uiso 0.5 1 calc R U P B 2
H1SF H 0.5849 0.2633 0.2611 0.059 Uiso 0.5 1 calc R U P B 2
C2S' C 0.7053(11) 0.2835(12) 0.3058(7) 0.031(2) Uani 0.5 1 d . U P B 2
C3S' C 0.7157(11) 0.2331(10) 0.4209(7) 0.0255(18) Uani 0.5 1 d . U P B 2
H3SC H 0.7687 0.2721 0.4192 0.031 Uiso 0.5 1 calc R U P B 2
H3SD H 0.7615 0.1710 0.4205 0.031 Uiso 0.5 1 calc R U P B 2
C4S' C 0.6365(13) 0.2238(11) 0.4828(5) 0.0235(14) Uani 0.5 1 d . U P B 2
H4SD H 0.6824 0.1959 0.5195 0.035 Uiso 0.5 1 calc R U P B 2
H4SE H 0.5850 0.1844 0.4847 0.035 Uiso 0.5 1 calc R U P B 2
H4SF H 0.5919 0.2854 0.4833 0.035 Uiso 0.5 1 calc R U P B 2
O1T O 1.0346(4) -0.0027(2) 0.5120(2) 0.0350(8) Uani 0.5 1 d D U P C -1
O2T O 0.8521(2) 0.01394(17) 0.49101(13) 0.0457(6) Uani 0.5 1 d . U P C -1
C1T C 0.9942(6) -0.1259(3) 0.4864(3) 0.0378(11) Uani 0.5 1 d . U P C -1
H1TA H 0.9485 -0.1316 0.4563 0.057 Uiso 0.5 1 calc R U P C -1
H1TB H 0.9875 -0.1739 0.5272 0.057 Uiso 0.5 1 calc R U P C -1
H1TC H 1.0740 -0.1333 0.4695 0.057 Uiso 0.5 1 calc R U P C -1
C2T C 0.9516(6) -0.0311(3) 0.4956(3) 0.0300(9) Uani 0.5 1 d . U P C -1
C3T C 1.0038(5) 0.0900(3) 0.5231(3) 0.0334(10) Uani 0.5 1 d D U P C -1
H3TA H 1.0502 0.0886 0.5559 0.040 Uiso 0.5 1 calc R U P C -1
H3TB H 0.9228 0.1031 0.5391 0.040 Uiso 0.5 1 calc R U P C -1
C4T C 1.0239(3) 0.1679(2) 0.46138(15) 0.0289(6) Uani 0.5 1 d D U P C -1
H4TA H 1.0047 0.2274 0.4702 0.043 Uiso 0.5 1 calc R U P C -1
H4TB H 0.9758 0.1709 0.4293 0.043 Uiso 0.5 1 calc R U P C -1
H4TC H 1.1040 0.1549 0.4454 0.043 Uiso 0.5 1 calc R U P C -1

loop_
_atom_site_aniso_label
_atom_site_aniso_U_11
_atom_site_aniso_U_22
_atom_site_aniso_U_33
_atom_site_aniso_U_23
_atom_site_aniso_U_13
_atom_site_aniso_U_12
N1A 0.0135(5) 0.0148(5) 0.0171(5) -0.0068(4) -0.0024(4) -0.0024(4)
N2A 0.0118(4) 0.0165(5) 0.0161(5) -0.0067(4) -0.0017(4) -0.0007(4)
N3A 0.0114(4) 0.0189(5) 0.0141(5) -0.0042(4) -0.0017(4) -0.0050(4)
O1A 0.0162(4) 0.0201(4) 0.0180(4) -0.0064(3) -0.0043(3) -0.0042(3)
C1A 0.0102(5) 0.0135(5) 0.0127(5) -0.0042(4) -0.0014(4) -0.0023(4)
C2A 0.0114(5) 0.0151(5) 0.0126(5) -0.0044(4) 0.0016(4) -0.0038(4)
C3A 0.0103(5) 0.0170(5) 0.0137(5) -0.0056(4) 0.0010(4) -0.0036(4)
C4A 0.0142(5) 0.0149(5) 0.0208(6) -0.0053(5) -0.0011(4) -0.0016(4)
C5A 0.0132(5) 0.0181(6) 0.0183(6) -0.0004(5) -0.0035(4) -0.0019(4)
C6A 0.0137(5) 0.0213(6) 0.0144(5) -0.0035(5) -0.0020(4) -0.0050(4)
C7A 0.0137(5) 0.0163(5) 0.0136(5) -0.0050(4) 0.0002(4) -0.0043(4)
C8A 0.0099(5) 0.0151(5) 0.0124(5) -0.0031(4) 0.0004(4) -0.0029(4)
C9A 0.0159(5) 0.0171(6) 0.0205(6) -0.0105(5) -0.0004(4) -0.0028(4)
C10A 0.0164(5) 0.0125(5) 0.0216(6) -0.0088(5) -0.0019(4) -0.0011(4)
C11A 0.0234(6) 0.0182(6) 0.0225(6) -0.0047(5) -0.0075(5) -0.0041(5)
C12A 0.0333(7) 0.0223(6) 0.0211(6) -0.0017(5) -0.0029(5) -0.0091(5)
C13A 0.0242(7) 0.0244(7) 0.0321(7) -0.0075(6) 0.0035(5) -0.0117(5)
C14A 0.0198(6) 0.0259(7) 0.0318(7) -0.0084(6) -0.0052(5) -0.0075(5)
C15A 0.0206(6) 0.0210(6) 0.0198(6) -0.0055(5) -0.0040(5) -0.0053(5)
C16A 0.0102(5) 0.0165(5) 0.0134(5) -0.0058(4) -0.0018(4) -0.0022(4)
C17A 0.0136(5) 0.0174(5) 0.0137(5) -0.0062(4) -0.0010(4) -0.0032(4)
C18A 0.0119(5) 0.0187(6) 0.0141(5) -0.0064(4) -0.0037(4) -0.0028(4)
C19A 0.0116(5) 0.0272(6) 0.0170(6) -0.0105(5) -0.0001(4) -0.0035(4)
C20A 0.0146(6) 0.0298(7) 0.0173(6) -0.0060(5) 0.0014(4) -0.0086(5)
C21A 0.0169(6) 0.0221(6) 0.0172(6) -0.0016(5) -0.0031(5) -0.0068(5)
C22A 0.0135(5) 0.0186(6) 0.0156(5) -0.0048(4) -0.0033(4) -0.0021(4)
C23A 0.0108(5) 0.0175(5) 0.0133(5) -0.0057(4) -0.0026(4) -0.0029(4)
C24A 0.0142(5) 0.0190(6) 0.0196(6) -0.0083(5) -0.0060(4) 0.0035(4)
C25A 0.0121(5) 0.0142(5) 0.0200(6) -0.0064(4) -0.0044(4) 0.0014(4)
C26A 0.0152(5) 0.0223(6) 0.0222(6) -0.0093(5) -0.0020(5) -0.0032(4)
C27A 0.0252(7) 0.0308(7) 0.0248(7) -0.0156(6) -0.0048(5) 0.0002(5)
C28A 0.0257(7) 0.0263(7) 0.0431(8) -0.0212(6) -0.0152(6) 0.0026(5)
C29A 0.0184(6) 0.0214(7) 0.0531(9) -0.0153(6) -0.0073(6) -0.0040(5)
C30A 0.0151(6) 0.0210(6) 0.0312(7) -0.0087(5) 0.0014(5) -0.0026(5)
C31A 0.0116(5) 0.0134(5) 0.0126(5) -0.0054(4) -0.0005(4) -0.0019(4)
C32A 0.0139(5) 0.0161(5) 0.0125(5) -0.0043(4) -0.0019(4) -0.0031(4)
C33A 0.0123(5) 0.0147(5) 0.0139(5) -0.0054(4) -0.0018(4) -0.0021(4)
C34A 0.0156(5) 0.0171(6) 0.0163(6) -0.0030(4) -0.0003(4) -0.0054(4)
C35A 0.0181(6) 0.0174(6) 0.0157(6) -0.0011(5) -0.0028(4) -0.0026(4)
C36A 0.0129(5) 0.0193(6) 0.0190(6) -0.0045(5) -0.0045(4) -0.0014(4)
C37A 0.0109(5) 0.0178(5) 0.0173(6) -0.0050(4) -0.0009(4) -0.0032(4)
C38A 0.0131(5) 0.0134(5) 0.0131(5) -0.0054(4) -0.0005(4) -0.0025(4)
C39A 0.0131(5) 0.0237(6) 0.0189(6) -0.0061(5) -0.0017(4) -0.0085(4)
C40A 0.0085(5) 0.0230(6) 0.0181(6) -0.0053(5) -0.0027(4) -0.0028(4)
C41A 0.0170(6) 0.0246(6) 0.0252(7) -0.0082(5) -0.0016(5) -0.0035(5)
C42A 0.0199(6) 0.0425(8) 0.0332(8) -0.0223(7) -0.0010(6) -0.0028(6)
C43A 0.0177(6) 0.0653(11) 0.0232(7) -0.0191(7) 0.0048(5) -0.0110(7)
C44A 0.0217(7) 0.0478(9) 0.0232(7) -0.0033(6) 0.0041(5) -0.0153(6)
C45A 0.0174(6) 0.0286(7) 0.0262(7) -0.0052(5) -0.0003(5) -0.0093(5)
N1B 0.0166(5) 0.0158(5) 0.0185(5) -0.0078(4) 0.0006(4) -0.0040(4)
N2B 0.0095(4) 0.0166(5) 0.0142(5) -0.0043(4) -0.0009(3) -0.0037(3)
N3B 0.0116(4) 0.0163(5) 0.0144(5) -0.0070(4) -0.0011(4) -0.0012(4)
O1B 0.0134(4) 0.0241(4) 0.0178(4) -0.0075(3) -0.0014(3) -0.0067(3)
C1B 0.0099(5) 0.0139(5) 0.0125(5) -0.0047(4) -0.0008(4) -0.0021(4)
C2B 0.0128(5) 0.0179(5) 0.0131(5) -0.0061(4) 0.0037(4) -0.0062(4)
C3B 0.0135(5) 0.0172(6) 0.0166(6) -0.0047(4) 0.0028(4) -0.0035(4)
C4B 0.0200(6) 0.0155(6) 0.0272(7) -0.0040(5) 0.0025(5) -0.0002(5)
C5B 0.0181(6) 0.0223(6) 0.0235(7) 0.0035(5) -0.0010(5) 0.0024(5)
C6B 0.0138(6) 0.0299(7) 0.0153(6) 0.0003(5) -0.0015(4) -0.0035(5)
C7B 0.0134(5) 0.0224(6) 0.0133(5) -0.0039(5) 0.0008(4) -0.0037(4)
C8B 0.0100(5) 0.0159(5) 0.0124(5) -0.0019(4) 0.0012(4) -0.0022(4)
C9B 0.0214(6) 0.0180(6) 0.0254(6) -0.0120(5) 0.0047(5) -0.0086(5)
C10B 0.0160(5) 0.0165(5) 0.0150(5) -0.0047(4) -0.0023(4) -0.0028(4)
C11B 0.0199(6) 0.0166(6) 0.0190(6) -0.0058(5) -0.0040(5) -0.0042(4)
C12B 0.0266(6) 0.0205(6) 0.0192(6) -0.0107(5) -0.0046(5) -0.0006(5)
C13B 0.0211(6) 0.0285(7) 0.0145(6) -0.0076(5) -0.0012(5) -0.0007(5)
C14B 0.0181(6) 0.0236(6) 0.0166(6) -0.0033(5) -0.0012(5) -0.0064(5)
C15B 0.0192(6) 0.0171(6) 0.0190(6) -0.0066(5) -0.0030(5) -0.0042(4)
C16B 0.0109(5) 0.0132(5) 0.0124(5) -0.0051(4) -0.0002(4) -0.0026(4)
C17B 0.0119(5) 0.0149(5) 0.0127(5) -0.0045(4) -0.0017(4) -0.0026(4)
C18B 0.0116(5) 0.0149(5) 0.0126(5) -0.0060(4) -0.0010(4) -0.0028(4)
C19B 0.0157(5) 0.0154(5) 0.0155(5) -0.0049(4) 0.0008(4) -0.0051(4)
C20B 0.0195(6) 0.0151(5) 0.0148(5) -0.0023(4) -0.0029(4) -0.0026(4)
C21B 0.0143(5) 0.0195(6) 0.0169(6) -0.0054(5) -0.0046(4) -0.0001(4)
C22B 0.0104(5) 0.0182(6) 0.0160(5) -0.0059(4) -0.0010(4) -0.0024(4)
C23B 0.0118(5) 0.0136(5) 0.0118(5) -0.0051(4) -0.0009(4) -0.0019(4)
C24B 0.0100(5) 0.0206(6) 0.0177(6) -0.0068(5) -0.0004(4) -0.0055(4)
C25B 0.0103(5) 0.0182(6) 0.0168(5) -0.0041(4) -0.0014(4) -0.0023(4)
C26B 0.0135(5) 0.0172(6) 0.0213(6) -0.0049(5) 0.0002(4) -0.0038(4)
C27B 0.0192(6) 0.0207(6) 0.0237(6) -0.0096(5) -0.0005(5) -0.0013(5)
C28B 0.0180(6) 0.0329(7) 0.0235(7) -0.0115(6) 0.0054(5) -0.0027(5)
C29B 0.0216(7) 0.0446(9) 0.0320(8) -0.0148(7) 0.0104(6) -0.0183(6)
C30B 0.0191(6) 0.0344(7) 0.0271(7) -0.0133(6) 0.0048(5) -0.0148(5)
C31B 0.0099(5) 0.0165(5) 0.0110(5) -0.0050(4) -0.0018(4) -0.0030(4)
C32B 0.0120(5) 0.0179(5) 0.0123(5) -0.0065(4) -0.0002(4) -0.0039(4)
C33B 0.0104(5) 0.0189(5) 0.0134(5) -0.0064(4) -0.0019(4) -0.0037(4)
C34B 0.0109(5) 0.0260(6) 0.0174(6) -0.0105(5) 0.0008(4) -0.0038(4)
C35B 0.0131(5) 0.0300(7) 0.0165(6) -0.0069(5) 0.0021(4) -0.0079(5)
C36B 0.0163(6) 0.0208(6) 0.0159(6) -0.0010(5) -0.0033(4) -0.0066(4)
C37B 0.0116(5) 0.0188(6) 0.0152(5) -0.0050(4) -0.0025(4) -0.0024(4)
C38B 0.0096(5) 0.0187(5) 0.0124(5) -0.0058(4) -0.0021(4) -0.0031(4)
C39B 0.0146(5) 0.0181(6) 0.0186(6) -0.0085(5) -0.0042(4) 0.0017(4)
C40B 0.0144(5) 0.0139(5) 0.0174(6) -0.0063(4) -0.0029(4) 0.0013(4)
C41B 0.0178(6) 0.0224(6) 0.0238(6) -0.0105(5) 0.0043(5) -0.0048(5)
C42B 0.0227(6) 0.0275(7) 0.0362(8) -0.0159(6) 0.0015(6) -0.0107(5)
C43B 0.0331(7) 0.0251(7) 0.0265(7) -0.0146(6) -0.0043(6) -0.0080(5)
C44B 0.0319(7) 0.0243(6) 0.0169(6) -0.0094(5) 0.0031(5) -0.0079(5)
C45B 0.0199(6) 0.0188(6) 0.0190(6) -0.0069(5) 0.0014(5) -0.0061(5)
O1S 0.019(4) 0.036(3) 0.022(3) -0.007(2) 0.003(2) -0.002(2)
O2S 0.018(3) 0.013(2) 0.012(2) -0.0018(17) 0.0009(19) 0.006(2)
C1S 0.0174(16) 0.056(3) 0.035(2) -0.001(2) -0.0037(13) -0.003(2)
C2S 0.015(3) 0.030(3) 0.020(3) 0.000(2) -0.010(2) 0.004(2)
C3S 0.020(4) 0.043(3) 0.015(2) -0.0076(19) -0.002(2) -0.013(3)
C4S 0.033(5) 0.049(5) 0.039(3) -0.019(3) 0.000(3) -0.020(4)
O1S' 0.017(3) 0.042(3) 0.021(2) -0.0091(19) 0.0000(17) -0.0063(18)
O2S' 0.021(4) 0.053(4) 0.056(4) -0.016(3) 0.007(3) -0.005(3)
C1S' 0.0287(18) 0.060(3) 0.0211(16) 0.000(2) -0.0026(13) -0.014(2)
C2S' 0.026(4) 0.040(4) 0.026(3) -0.010(3) 0.014(3) -0.013(3)
C3S' 0.014(4) 0.030(3) 0.036(3) -0.011(2) -0.004(2) -0.008(2)
C4S' 0.024(4) 0.035(3) 0.013(2) -0.0073(18) 0.0051(18) -0.014(3)
O1T 0.0329(17) 0.037(2) 0.0390(18) -0.0209(18) -0.0009(12) -0.0022(18)
O2T 0.0344(12) 0.0410(13) 0.0671(17) -0.0277(12) -0.0162(11) 0.0043(10)
C1T 0.040(2) 0.026(2) 0.046(3) -0.016(2) 0.0030(19) -0.003(2)
C2T 0.032(2) 0.033(3) 0.0241(18) -0.015(2) -0.0036(14) 0.003(2)
C3T 0.0394(19) 0.036(3) 0.028(2) -0.015(2) 0.0040(15) -0.012(2)
C4T 0.0279(14) 0.0313(15) 0.0340(16) -0.0186(13) 0.0033(12) -0.0095(12)

loop_
_atom_type_symbol
_atom_type_description
_atom_type_scat_dispersion_real
_atom_type_scat_dispersion_imag
_atom_type_scat_source
C C 0.0033 0.0016 'International Tables Vol C Tables 4.2.6.8 and 6.1.1.4'
H H 0.0000 0.0000 'International Tables Vol C Tables 4.2.6.8 and 6.1.1.4'
N N 0.0061 0.0033 'International Tables Vol C Tables 4.2.6.8 and 6.1.1.4'
O O 0.0106 0.0060 'International Tables Vol C Tables 4.2.6.8 and 6.1.1.4'

loop_
_geom_angle_atom_site_label_1
_geom_angle_atom_site_label_2
_geom_angle_atom_site_label_3
_geom_angle
C2A N1A C3A 111.18(9)
C2A N1A C9A 121.44(9)
C3A N1A C9A 126.31(9)
C18A N2A C17A 108.40(9)
C18A N2A C24A 126.04(10)
C17A N2A C24A 125.36(10)
C32A N3A C33A 108.41(9)
C32A N3A C39A 124.95(10)
C33A N3A C39A 126.46(10)
C16A C1A C31A 114.84(9)
C16A C1A C8A 113.36(9)
C31A C1A C8A 110.60(9)
C16A C1A C2A 109.47(9)
C31A C1A C2A 106.63(9)
C8A C1A C2A 100.78(8)
O1A C2A N1A 124.83(10)
O1A C2A C1A 127.01(10)
N1A C2A C1A 108.15(9)
C4A C3A C8A 121.78(11)
C4A C3A N1A 128.84(10)
C8A C3A N1A 109.37(10)
C3A C4A C5A 117.54(11)
C6A C5A C4A 121.28(11)
C5A C6A C7A 120.23(11)
C8A C7A C6A 119.04(11)
C7A C8A C3A 120.12(10)
C7A C8A C1A 130.28(10)
C3A C8A C1A 109.60(9)
N1A C9A C10A 112.00(9)
C11A C10A C15A 118.73(11)
C11A C10A C9A 121.02(11)
C15A C10A C9A 120.23(11)
C12A C11A C10A 120.90(12)
C11A C12A C13A 119.86(12)
C14A C13A C12A 119.86(12)
C13A C14A C15A 120.04(12)
C14A C15A C10A 120.59(12)
C17A C16A C23A 106.38(10)
C17A C16A C1A 128.42(10)
C23A C16A C1A 125.10(10)
C16A C17A N2A 110.42(10)
N2A C18A C19A 130.00(11)
N2A C18A C23A 107.88(10)
C19A C18A C23A 122.12(11)
C20A C19A C18A 117.31(11)
C19A C20A C21A 121.57(11)
C22A C21A C20A 121.16(11)
C21A C22A C23A 118.82(11)
C22A C23A C18A 119.02(10)
C22A C23A C16A 134.04(10)
C18A C23A C16A 106.92(10)
N2A C24A C25A 113.78(9)
C26A C25A C30A 119.24(11)
C26A C25A C24A 120.60(11)
C30A C25A C24A 120.15(11)
C25A C26A C27A 120.21(12)
C28A C27A C26A 120.11(13)
C27A C28A C29A 120.07(12)
C28A C29A C30A 119.92(12)
C29A C30A C25A 120.43(12)
C32A C31A C38A 106.10(10)
C32A C31A C1A 125.40(10)
C38A C31A C1A 128.31(10)
C31A C32A N3A 110.77(10)
N3A C33A C34A 129.50(10)
N3A C33A C38A 107.85(10)
C34A C33A C38A 122.61(10)
C35A C34A C33A 117.48(11)
C34A C35A C36A 121.05(11)
C37A C36A C35A 121.46(11)
C36A C37A C38A 119.07(11)
C37A C38A C33A 118.33(10)
C37A C38A C31A 134.79(11)
C33A C38A C31A 106.86(10)
N3A C39A C40A 113.56(9)
C41A C40A C45A 119.01(12)
C41A C40A C39A 120.65(11)
C45A C40A C39A 120.33(11)
C40A C41A C42A 120.51(13)
C43A C42A C41A 120.26(14)
C44A C43A C42A 119.82(13)
C43A C44A C45A 120.10(13)
C44A C45A C40A 120.30(13)
C2B N1B C3B 111.20(9)
C2B N1B C9B 123.21(10)
C3B N1B C9B 125.58(10)
C17B N2B C18B 108.61(9)
C17B N2B C24B 125.65(9)
C18B N2B C24B 125.54(10)
C33B N3B C32B 108.44(9)
C33B N3B C39B 126.28(10)
C32B N3B C39B 125.13(10)
C31B C1B C8B 114.07(9)
C31B C1B C16B 115.55(9)
C8B C1B C16B 109.54(9)
C31B C1B C2B 109.29(9)
C8B C1B C2B 101.03(9)
C16B C1B C2B 106.06(9)
O1B C2B N1B 125.59(11)
O1B C2B C1B 126.40(10)
N1B C2B C1B 108.00(9)
C4B C3B C8B 122.13(11)
C4B C3B N1B 128.22(11)
C8B C3B N1B 109.63(10)
C3B C4B C5B 117.22(12)
C6B C5B C4B 121.42(12)
C5B C6B C7B 120.52(12)
C8B C7B C6B 118.58(12)
C7B C8B C3B 120.13(11)
C7B C8B C1B 130.64(11)
C3B C8B C1B 109.20(10)
N1B C9B C10B 114.18(10)
C15B C10B C11B 119.16(11)
C15B C10B C9B 122.54(10)
C11B C10B C9B 118.23(10)
C12B C11B C10B 120.83(11)
C11B C12B C13B 119.88(11)
C14B C13B C12B 119.51(11)
C13B C14B C15B 120.67(11)
C10B C15B C14B 119.94(11)
C17B C16B C23B 106.16(10)
C17B C16B C1B 124.72(10)
C23B C16B C1B 129.02(9)
N2B C17B C16B 110.65(10)
N2B C18B C19B 129.17(10)
N2B C18B C23B 107.83(9)
C19B C18B C23B 122.99(10)
C20B C19B C18B 117.37(11)
C19B C20B C21B 120.87(11)
C22B C21B C20B 121.71(11)
C21B C22B C23B 118.97(10)
C22B C23B C18B 118.08(10)
C22B C23B C16B 135.17(10)
C18B C23B C16B 106.75(9)
N2B C24B C25B 114.28(9)
C26B C25B C30B 118.85(11)
C26B C25B C24B 121.98(10)
C30B C25B C24B 119.12(11)
C27B C26B C25B 120.41(11)
C28B C27B C26B 120.41(12)
C27B C28B C29B 119.62(12)
C30B C29B C28B 120.13(12)
C29B C30B C25B 120.55(12)
C32B C31B C38B 106.59(9)
C32B C31B C1B 128.36(10)
C38B C31B C1B 124.82(10)
C31B C32B N3B 110.26(10)
N3B C33B C34B 129.99(11)
N3B C33B C38B 107.90(10)
C34B C33B C38B 122.10(11)
C35B C34B C33B 117.45(11)
C34B C35B C36B 121.51(11)
C37B C36B C35B 121.00(11)
C36B C37B C38B 118.98(11)
C37B C38B C33B 118.97(10)
C37B C38B C31B 134.23(10)
C33B C38B C31B 106.81(10)
N3B C39B C40B 113.92(9)
C45B C40B C41B 118.81(11)
C45B C40B C39B 120.65(11)
C41B C40B C39B 120.50(11)
C42B C41B C40B 120.69(12)
C43B C42B C41B 119.90(12)
C44B C43B C42B 119.83(12)
C43B C44B C45B 120.20(12)
C40B C45B C44B 120.56(11)
C2S O1S C3S 114.8(14)
O2S C2S O1S 125.0(12)
O2S C2S C1S 122.9(11)
O1S C2S C1S 111.1(11)
O1S C3S C4S 105.0(12)
C2S' O1S' C3S' 118.3(15)
O2S' C2S' O1S' 121.7(13)
O2S' C2S' C1S' 126.0(13)
O1S' C2S' C1S' 111.4(11)
O1S' C3S' C4S' 110.5(12)
C2T O1T C3T 117.5(3)
O2T C2T O1T 123.7(4)
O2T C2T C1T 124.4(5)
O1T C2T C1T 111.9(4)
O1T C3T C4T 111.2(4)

loop_
_geom_bond_atom_site_label_1
_geom_bond_atom_site_label_2
_geom_bond_distance
N1A C2A 1.3714(14)
N1A C3A 1.4105(14)
N1A C9A 1.4618(14)
N2A C18A 1.3771(15)
N2A C17A 1.3809(14)
N2A C24A 1.4615(14)
N3A C32A 1.3743(15)
N3A C33A 1.3792(14)
N3A C39A 1.4605(14)
O1A C2A 1.2177(14)
C1A C16A 1.5033(15)
C1A C31A 1.5179(15)
C1A C8A 1.5194(15)
C1A C2A 1.5581(15)
C3A C4A 1.3866(16)
C3A C8A 1.3946(16)
C4A C5A 1.3979(17)
C5A C6A 1.3882(17)
C6A C7A 1.3984(16)
C7A C8A 1.3816(16)
C9A C10A 1.5127(16)
C10A C11A 1.3911(17)
C10A C15A 1.3912(17)
C11A C12A 1.3830(18)
C12A C13A 1.389(2)
C13A C14A 1.384(2)
C14A C15A 1.3878(18)
C16A C17A 1.3691(16)
C16A C23A 1.4383(15)
C18A C19A 1.3989(16)
C18A C23A 1.4161(15)
C19A C20A 1.3833(18)
C20A C21A 1.4031(17)
C21A C22A 1.3827(16)
C22A C23A 1.4064(16)
C24A C25A 1.5097(16)
C25A C26A 1.3867(17)
C25A C30A 1.3950(17)
C26A C27A 1.3926(17)
C27A C28A 1.382(2)
C28A C29A 1.385(2)
C29A C30A 1.3865(19)
C31A C32A 1.3718(15)
C31A C38A 1.4412(15)
C33A C34A 1.3956(16)
C33A C38A 1.4181(15)
C34A C35A 1.3820(16)
C35A C36A 1.4048(17)
C36A C37A 1.3810(17)
C37A C38A 1.4064(15)
C39A C40A 1.5079(17)
C40A C41A 1.3858(18)
C40A C45A 1.3922(17)
C41A C42A 1.3863(19)
C42A C43A 1.381(2)
C43A C44A 1.380(2)
C44A C45A 1.3915(19)
N1B C2B 1.3689(15)
N1B C3B 1.4087(15)
N1B C9B 1.4516(15)
N2B C17B 1.3711(14)
N2B C18B 1.3798(14)
N2B C24B 1.4540(14)
N3B C33B 1.3785(15)
N3B C32B 1.3804(14)
N3B C39B 1.4638(14)
O1B C2B 1.2190(14)
C1B C31B 1.5066(15)
C1B C8B 1.5172(15)
C1B C16B 1.5210(15)
C1B C2B 1.5578(15)
C3B C4B 1.3846(17)
C3B C8B 1.3942(16)
C4B C5B 1.394(2)
C5B C6B 1.387(2)
C6B C7B 1.3986(17)
C7B C8B 1.3813(16)
C9B C10B 1.5178(16)
C10B C15B 1.3899(16)
C10B C11B 1.3905(16)
C11B C12B 1.3871(17)
C12B C13B 1.3882(19)
C13B C14B 1.3851(18)
C14B C15B 1.3910(17)
C16B C17B 1.3741(15)
C16B C23B 1.4426(15)
C18B C19B 1.3946(16)
C18B C23B 1.4184(15)
C19B C20B 1.3828(16)
C20B C21B 1.4039(17)
C21B C22B 1.3838(17)
C22B C23B 1.4063(15)
C24B C25B 1.5074(16)
C25B C26B 1.3888(16)
C25B C30B 1.3954(16)
C26B C27B 1.3869(17)
C27B C28B 1.3832(18)
C28B C29B 1.385(2)
C29B C30B 1.3853(19)
C31B C32B 1.3713(16)
C31B C38B 1.4362(15)
C33B C34B 1.3972(16)
C33B C38B 1.4178(15)
C34B C35B 1.3829(18)
C35B C36B 1.4060(17)
C36B C37B 1.3832(16)
C37B C38B 1.4052(16)
C39B C40B 1.5132(16)
C40B C45B 1.3878(16)
C40B C41B 1.3954(17)
C41B C42B 1.3882(18)
C42B C43B 1.3865(19)
C43B C44B 1.3838(19)
C44B C45B 1.3901(17)
O1S C2S 1.33(2)
O1S C3S 1.459(18)
O2S C2S 1.183(15)
C1S C2S 1.542(11)
C3S C4S 1.485(18)
O1S' C2S' 1.35(2)
O1S' C3S' 1.441(19)
O2S' C2S' 1.232(16)
C1S' C2S' 1.473(15)
C3S' C4S' 1.514(17)
O1T C2T 1.325(5)
O1T C3T 1.469(5)
O2T C2T 1.212(7)
C1T C2T 1.484(6)
C3T C4T 1.512(5)

loop_
_geom_torsion_atom_site_label_1
_geom_torsion_atom_site_label_2
_geom_torsion_atom_site_label_3
_geom_torsion_atom_site_label_4
_geom_torsion
C3A N1A C2A O1A 172.00(11)
C9A N1A C2A O1A 3.12(17)
C3A N1A C2A C1A -9.02(12)
C9A N1A C2A C1A -177.90(9)
C16A C1A C2A O1A -51.86(15)
C31A C1A C2A O1A 72.92(13)
C8A C1A C2A O1A -171.56(11)
C16A C1A C2A N1A 129.18(10)
C31A C1A C2A N1A -106.03(10)
C8A C1A C2A N1A 9.48(11)
C2A N1A C3A C4A -174.43(11)
C9A N1A C3A C4A -6.21(18)
C2A N1A C3A C8A 4.51(13)
C9A N1A C3A C8A 172.73(10)
C8A C3A C4A C5A -0.98(17)
N1A C3A C4A C5A 177.85(11)
C3A C4A C5A C6A 0.16(17)
C4A C5A C6A C7A 0.45(17)
C5A C6A C7A C8A -0.25(17)
C6A C7A C8A C3A -0.55(16)
C6A C7A C8A C1A 179.46(11)
C4A C3A C8A C7A 1.19(17)
N1A C3A C8A C7A -177.84(10)
C4A C3A C8A C1A -178.82(10)
N1A C3A C8A C1A 2.15(12)
C16A C1A C8A C7A 56.24(15)
C31A C1A C8A C7A -74.40(14)
C2A C1A C8A C7A 173.09(11)
C16A C1A C8A C3A -123.75(10)
C31A C1A C8A C3A 105.61(10)
C2A C1A C8A C3A -6.90(11)
C2A N1A C9A C10A 75.52(13)
C3A N1A C9A C10A -91.59(13)
N1A C9A C10A C11A 70.96(14)
N1A C9A C10A C15A -107.25(12)
C15A C10A C11A C12A -0.88(18)
C9A C10A C11A C12A -179.12(11)
C10A C11A C12A C13A 0.3(2)
C11A C12A C13A C14A 0.5(2)
C12A C13A C14A C15A -0.7(2)
C13A C14A C15A C10A 0.0(2)
C11A C10A C15A C14A 0.74(18)
C9A C10A C15A C14A 179.00(11)
C31A C1A C16A C17A -0.52(16)
C8A C1A C16A C17A -129.01(12)
C2A C1A C16A C17A 119.36(12)
C31A C1A C16A C23A -176.30(10)
C8A C1A C16A C23A 55.21(14)
C2A C1A C16A C23A -56.42(14)
C23A C16A C17A N2A -0.34(13)
C1A C16A C17A N2A -176.74(10)
C18A N2A C17A C16A 0.47(13)
C24A N2A C17A C16A 175.62(10)
C17A N2A C18A C19A 179.45(11)
C24A N2A C18A C19A 4.34(19)
C17A N2A C18A C23A -0.40(12)
C24A N2A C18A C23A -175.51(10)
N2A C18A C19A C20A -179.07(11)
C23A C18A C19A C20A 0.75(17)
C18A C19A C20A C21A -0.21(18)
C19A C20A C21A C22A -0.27(19)
C20A C21A C22A C23A 0.21(17)
C21A C22A C23A C18A 0.31(16)
C21A C22A C23A C16A 178.79(12)
N2A C18A C23A C22A 179.05(10)
C19A C18A C23A C22A -0.81(16)
N2A C18A C23A C16A 0.19(12)
C19A C18A C23A C16A -179.67(10)
C17A C16A C23A C22A -178.52(12)
C1A C16A C23A C22A -2.0(2)
C17A C16A C23A C18A 0.09(12)
C1A C16A C23A C18A 176.64(10)
C18A N2A C24A C25A -93.97(14)
C17A N2A C24A C25A 91.72(13)
N2A C24A C25A C26A 99.74(13)
N2A C24A C25A C30A -80.84(14)
C30A C25A C26A C27A -0.54(18)
C24A C25A C26A C27A 178.87(11)
C25A C26A C27A C28A 0.5(2)
C26A C27A C28A C29A 0.1(2)
C27A C28A C29A C30A -0.5(2)
C28A C29A C30A C25A 0.5(2)
C26A C25A C30A C29A 0.06(18)
C24A C25A C30A C29A -179.36(11)
C16A C1A C31A C32A -125.71(11)
C8A C1A C31A C32A 4.15(15)
C2A C1A C31A C32A 112.86(12)
C16A C1A C31A C38A 59.90(15)
C8A C1A C31A C38A -170.24(10)
C2A C1A C31A C38A -61.53(14)
C38A C31A C32A N3A -0.46(12)
C1A C31A C32A N3A -175.88(10)
C33A N3A C32A C31A 0.12(13)
C39A N3A C32A C31A -175.40(10)
C32A N3A C33A C34A 177.81(12)
C39A N3A C33A C34A -6.76(19)
C32A N3A C33A C38A 0.29(12)
C39A N3A C33A C38A 175.72(10)
N3A C33A C34A C35A -176.89(11)
C38A C33A C34A C35A 0.32(17)
C33A C34A C35A C36A -0.63(18)
C34A C35A C36A C37A 0.38(18)
C35A C36A C37A C38A 0.21(18)
C36A C37A C38A C33A -0.51(16)
C36A C37A C38A C31A 177.53(12)
N3A C33A C38A C37A 177.99(10)
C34A C33A C38A C37A 0.25(17)
N3A C33A C38A C31A -0.56(12)
C34A C33A C38A C31A -178.30(10)
C32A C31A C38A C37A -177.58(12)
C1A C31A C38A C37A -2.3(2)
C32A C31A C38A C33A 0.62(12)
C1A C31A C38A C33A 175.86(10)
C32A N3A C39A C40A -128.23(12)
C33A N3A C39A C40A 57.06(15)
N3A C39A C40A C41A 48.62(15)
N3A C39A C40A C45A -132.20(12)
C45A C40A C41A C42A 0.66(18)
C39A C40A C41A C42A 179.84(11)
C40A C41A C42A C43A -0.1(2)
C41A C42A C43A C44A -0.5(2)
C42A C43A C44A C45A 0.5(2)
C43A C44A C45A C40A 0.1(2)
C41A C40A C45A C44A -0.67(19)
C39A C40A C45A C44A -179.86(12)
C3B N1B C2B O1B -172.53(11)
C9B N1B C2B O1B 6.23(18)
C3B N1B C2B C1B 8.26(12)
C9B N1B C2B C1B -172.97(10)
C31B C1B C2B O1B 50.61(14)
C8B C1B C2B O1B 171.17(11)
C16B C1B C2B O1B -74.58(13)
C31B C1B C2B N1B -130.19(10)
C8B C1B C2B N1B -9.64(11)
C16B C1B C2B N1B 104.62(10)
C2B N1B C3B C4B 175.15(12)
C9B N1B C3B C4B -3.58(19)
C2B N1B C3B C8B -3.10(13)
C9B N1B C3B C8B 178.17(10)
C8B C3B C4B C5B 0.01(18)
N1B C3B C4B C5B -178.05(11)
C3B C4B C5B C6B 0.04(18)
C4B C5B C6B C7B 0.32(19)
C5B C6B C7B C8B -0.71(17)
C6B C7B C8B C3B 0.76(16)
C6B C7B C8B C1B -177.28(11)
C4B C3B C8B C7B -0.42(17)
N1B C3B C8B C7B 177.96(10)
C4B C3B C8B C1B 178.00(11)
N1B C3B C8B C1B -3.62(12)
C31B C1B C8B C7B -56.84(16)
C16B C1B C8B C7B 74.45(14)
C2B C1B C8B C7B -173.94(11)
C31B C1B C8B C3B 124.97(10)
C16B C1B C8B C3B -103.75(10)
C2B C1B C8B C3B 7.86(11)
C2B N1B C9B C10B 103.87(13)
C3B N1B C9B C10B -77.55(14)
N1B C9B C10B C15B -14.34(17)
N1B C9B C10B C11B 168.62(11)
C15B C10B C11B C12B 0.14(18)
C9B C10B C11B C12B 177.28(11)
C10B C11B C12B C13B -0.09(18)
C11B C12B C13B C14B -0.19(19)
C12B C13B C14B C15B 0.42(19)
C11B C10B C15B C14B 0.09(18)
C9B C10B C15B C14B -176.92(11)
C13B C14B C15B C10B -0.37(18)
C31B C1B C16B C17B 125.62(11)
C8B C1B C16B C17B -4.87(15)
C2B C1B C16B C17B -113.13(11)
C31B C1B C16B C23B -58.64(15)
C8B C1B C16B C23B 170.87(10)
C2B C1B C16B C23B 62.60(14)
C18B N2B C17B C16B -0.61(13)
C24B N2B C17B C16B 174.39(10)
C23B C16B C17B N2B 0.96(12)
C1B C16B C17B N2B 177.51(10)
C17B N2B C18B C19B -179.16(11)
C24B N2B C18B C19B 5.84(18)
C17B N2B C18B C23B -0.01(12)
C24B N2B C18B C23B -175.02(10)
N2B C18B C19B C20B 179.61(11)
C23B C18B C19B C20B 0.58(17)
C18B C19B C20B C21B 0.05(17)
C19B C20B C21B C22B -0.70(18)
C20B C21B C22B C23B 0.70(17)
C21B C22B C23B C18B -0.08(16)
C21B C22B C23B C16B 179.42(12)
N2B C18B C23B C22B -179.78(10)
C19B C18B C23B C22B -0.57(16)
N2B C18B C23B C16B 0.59(12)
C19B C18B C23B C16B 179.80(10)
C17B C16B C23B C22B 179.52(12)
C1B C16B C23B C22B 3.2(2)
C17B C16B C23B C18B -0.94(12)
C1B C16B C23B C18B -177.29(10)
C17B N2B C24B C25B 117.20(12)
C18B N2B C24B C25B -68.63(14)
N2B C24B C25B C26B -25.35(16)
N2B C24B C25B C30B 157.23(11)
C30B C25B C26B C27B 1.54(18)
C24B C25B C26B C27B -175.89(11)
C25B C26B C27B C28B -0.49(19)
C26B C27B C28B C29B -0.8(2)
C27B C28B C29B C30B 0.9(2)
C28B C29B C30B C25B 0.1(2)
C26B C25B C30B C29B -1.4(2)
C24B C25B C30B C29B 176.13(13)
C8B C1B C31B C32B 134.56(12)
C16B C1B C31B C32B 6.27(16)
C2B C1B C31B C32B -113.22(12)
C8B C1B C31B C38B -51.78(14)
C16B C1B C31B C38B 179.93(10)
C2B C1B C31B C38B 60.44(13)
C38B C31B C32B N3B 0.10(12)
C1B C31B C32B N3B 174.67(10)
C33B N3B C32B C31B -0.48(12)
C39B N3B C32B C31B -176.32(10)
C32B N3B C33B C34B 179.65(11)
C39B N3B C33B C34B -4.58(19)
C32B N3B C33B C38B 0.67(12)
C39B N3B C33B C38B 176.44(10)
N3B C33B C34B C35B -179.22(11)
C38B C33B C34B C35B -0.36(17)
C33B C34B C35B C36B 0.21(18)
C34B C35B C36B C37B 0.05(18)
C35B C36B C37B C38B -0.18(17)
C36B C37B C38B C33B 0.03(16)
C36B C37B C38B C31B 179.94(12)
N3B C33B C38B C37B 179.32(10)
C34B C33B C38B C37B 0.25(16)
N3B C33B C38B C31B -0.60(12)
C34B C33B C38B C31B -179.68(10)
C32B C31B C38B C37B -179.60(12)
C1B C31B C38B C37B 5.58(19)
C32B C31B C38B C33B 0.31(12)
C1B C31B C38B C33B -174.51(10)
C33B N3B C39B C40B 90.21(13)
C32B N3B C39B C40B -94.70(13)
N3B C39B C40B C45B -103.09(13)
N3B C39B C40B C41B 79.32(14)
C45B C40B C41B C42B 0.15(19)
C39B C40B C41B C42B 177.78(12)
C40B C41B C42B C43B -0.6(2)
C41B C42B C43B C44B 0.8(2)
C42B C43B C44B C45B -0.6(2)
C41B C40B C45B C44B 0.11(18)
C39B C40B C45B C44B -177.52(11)
C43B C44B C45B C40B 0.1(2)
C3S O1S C2S O2S -4(3)
C3S O1S C2S C1S -172.7(13)
C2S O1S C3S C4S -166.2(16)
C3S' O1S' C2S' O2S' 1(3)
C3S' O1S' C2S' C1S' 170.7(15)
C2S' O1S' C3S' C4S' -176.1(17)
C3T O1T C2T O2T -2.0(5)
C3T O1T C2T C1T -179.6(5)
C2T O1T C3T C4T -90.9(4)
